data_4000011
loop_
_publ_author_name
'Tougait, Olivier'
'Ibers, James A.'

_publ_section_title
;
 Synthesis and Characterization of Three New Rare-Earth Titanium
 Oxyselenides: Ln~3.67~Ti~2~O~3~Se~6~ (Ln = Ce, Nd, Sm)
;
_journal_coden_ASTM CMATEX
_journal_issue 9
_journal_name_full 'Chemistry of Materials'
_journal_page_first 2653
_journal_page_last 2658
_journal_paper_doi 10.1021/cm000203m
_journal_volume 12
_journal_year 2000
_chemical_formula_sum 'Ce3.67 O3 Se6 Ti2'
_chemical_formula_weight 1134.25
_space_group_IT_number 12
_symmetry_cell_setting monoclinic
_symmetry_space_group_name_Hall '-C 2y'
_symmetry_space_group_name_H-M 'C 1 2/m 1'
_atom_sites_solution_hydrogens geom
_atom_sites_solution_primary direct
_atom_sites_solution_secondary difmap
_audit_creation_method SHELXL-97
_cell_angle_alpha 90.00
_cell_angle_beta 90.45(3)
_cell_angle_gamma 90.00
_cell_formula_units_Z 4
_cell_length_a 28.315(6)
_cell_length_b 3.8719(8)
_cell_length_c 11.271(2)
_cell_measurement_reflns_used 4129
_cell_measurement_temperature 153(2)
_cell_measurement_theta_max 28.712
_cell_measurement_theta_min 2.301
_cell_volume 1235.6(4)
_computing_cell_refinement 'SMART version 5.054 (Bruker, 1999)'
_computing_data_collection 'SMART version 5.054 (Bruker, 1999)'
_computing_data_reduction 'SAINT-Plus version 6.01 (Bruker, 1999)'
_computing_molecular_graphics 'SHELXTL-97 (Sheldrick, 1997)'
_computing_publication_material 'SHELXTL-97 (Sheldrick, 1997)'
_computing_structure_refinement 'SHELXL-97 (Sheldrick, 1997)'
_computing_structure_solution 'SHELXS-97 (Sheldrick, 1990)'
_diffrn_ambient_temperature 153(2)
_diffrn_detector_area_resol_mean ?
_diffrn_measured_fraction_theta_full 0.931
_diffrn_measured_fraction_theta_max 0.931
_diffrn_measurement_device_type 'Bruker Smart 1000 CCD'
_diffrn_measurement_method \w
_diffrn_radiation_monochromator graphite
_diffrn_radiation_source 'standard-focus sealed tube'
_diffrn_radiation_type MoK\a
_diffrn_radiation_wavelength 0.71073
_diffrn_reflns_av_R_equivalents 0.0259
_diffrn_reflns_av_sigmaI/netI 0.0237
_diffrn_reflns_limit_h_max 37
_diffrn_reflns_limit_h_min -35
_diffrn_reflns_limit_k_max 5
_diffrn_reflns_limit_k_min -5
_diffrn_reflns_limit_l_max 15
_diffrn_reflns_limit_l_min -14
_diffrn_reflns_number 5675
_diffrn_reflns_theta_full 28.71
_diffrn_reflns_theta_max 28.71
_diffrn_reflns_theta_min 1.44
_diffrn_standards_decay_% <2
_diffrn_standards_interval_count ?
_diffrn_standards_interval_time ?
_diffrn_standards_number ?
_exptl_absorpt_coefficient_mu 32.181
_exptl_absorpt_correction_T_max 0.6515
_exptl_absorpt_correction_T_min 0.0762
_exptl_absorpt_correction_type numerical
_exptl_absorpt_process_details 'face indexed (Sheldrick, 1997)'
_exptl_crystal_colour black
_exptl_crystal_density_diffrn 6.097
_exptl_crystal_density_meas ?
_exptl_crystal_density_method 'not measured'
_exptl_crystal_description needle
_exptl_crystal_F_000 1944
_exptl_crystal_size_max 0.394
_exptl_crystal_size_mid 0.016
_exptl_crystal_size_min 0.014
_refine_diff_density_max 2.187
_refine_diff_density_min -1.881
_refine_diff_density_rms 0.362
_refine_ls_extinction_coef 0.00019(3)
_refine_ls_extinction_expression Fc^*^=kFc[1+0.001xFc^2^\l^3^/sin(2\q)]^-1/4^
_refine_ls_extinction_method SHELXL
_refine_ls_goodness_of_fit_ref 1.015
_refine_ls_hydrogen_treatment mixed
_refine_ls_matrix_type full
_refine_ls_number_parameters 95
_refine_ls_number_reflns 1705
_refine_ls_number_restraints 0
_refine_ls_restrained_S_all 1.015
_refine_ls_R_factor_all 0.0286
_refine_ls_R_factor_gt 0.0245
_refine_ls_shift/su_max 0.002
_refine_ls_shift/su_mean 0.000
_refine_ls_structure_factor_coef Fsqd
_refine_ls_weighting_details 'w = 1/[\s^2^(Fo^2^)+(0.04Fo^2^)^2^]'
_refine_ls_weighting_scheme calc
_refine_ls_wR_factor_gt 0.0589
_refine_ls_wR_factor_ref 0.0604
_reflns_number_gt 1513
_reflns_number_total 1705
_reflns_threshold_expression >2sigma(I)
_cod_data_source_file cm000203m.cif
_cod_data_source_block Ce3.67Ti2O3Se6
_cod_original_sg_symbol_H-M 'C 2/m'
_cod_database_code 4000011

loop_
_symmetry_equiv_pos_as_xyz
'x, y, z'
'-x, y, -z'
'x+1/2, y+1/2, z'
'-x+1/2, y+1/2, -z'
'-x, -y, -z'
'x, -y, z'
'-x+1/2, -y+1/2, -z'
'x+1/2, -y+1/2, z'

loop_
_atom_site_label
_atom_site_type_symbol
_atom_site_fract_x
_atom_site_fract_y
_atom_site_fract_z
_atom_site_U_iso_or_equiv
_atom_site_adp_type
_atom_site_occupancy
_atom_site_symmetry_multiplicity
_atom_site_calc_flag
_atom_site_refinement_flags
_atom_site_disorder_assembly
_atom_site_disorder_group
Ce1 Ce 0.054777(14) 0.0000 0.73198(3) 0.00735(11) Uani 1 2 d S . .
Ce2 Ce 0.197754(14) 0.0000 0.57676(3) 0.00866(11) Uani 1 2 d S . .
Ce3 Ce 0.565139(13) 0.0000 0.23182(3) 0.00738(11) Uani 1 2 d S . .
Ce4 Ce 0.32618(2) 0.0000 0.04530(6) 0.0215(2) Uani 0.6884(19) 2 d SP . .
Se1 Se 0.06339(2) 0.0000 0.46047(6) 0.00788(15) Uani 1 2 d S . .
Se2 Se 0.14029(3) 0.0000 0.12608(7) 0.01016(16) Uani 1 2 d S . .
Se3 Se 0.33776(3) 0.0000 0.62080(6) 0.00859(15) Uani 1 2 d S . .
Se4 Se 0.36300(2) 0.0000 0.28998(6) 0.00891(16) Uani 1 2 d S . .
Se5 Se 0.43883(2) 0.0000 0.04830(6) 0.00850(16) Uani 1 2 d S . .
Se6 Se 0.75491(3) 0.0000 0.15607(6) 0.01133(16) Uani 1 2 d S . .
Ti1 Ti 0.21055(5) 0.0000 0.27162(11) 0.0135(3) Uani 1 2 d S . .
Ti2 Ti 0.0000 0.5000 0.5000 0.0106(4) Uani 1 4 d S . .
Ti3 Ti 0.0000 0.0000 0.0000 0.0147(4) Uani 1 4 d S . .
O1 O 0.02150(17) 0.0000 0.1639(4) 0.0100(10) Uani 1 2 d S . .
O2 O 0.25208(17) 0.0000 0.4019(4) 0.0093(10) Uani 1 2 d S . .
O3 O 0.48620(17) 0.0000 0.3340(4) 0.0081(10) Uani 1 2 d S . .

loop_
_atom_site_aniso_label
_atom_site_aniso_U_11
_atom_site_aniso_U_22
_atom_site_aniso_U_33
_atom_site_aniso_U_23
_atom_site_aniso_U_13
_atom_site_aniso_U_12
Ce1 0.0080(2) 0.0067(2) 0.00736(19) 0.000 0.00078(14) 0.000
Ce2 0.0110(2) 0.0065(2) 0.00852(19) 0.000 0.00201(15) 0.000
Ce3 0.0077(2) 0.0067(2) 0.0078(2) 0.000 0.00034(15) 0.000
Ce4 0.0117(4) 0.0436(5) 0.0092(3) 0.000 0.0008(2) 0.000
Se1 0.0091(3) 0.0078(3) 0.0067(3) 0.000 0.0006(3) 0.000
Se2 0.0073(3) 0.0110(3) 0.0122(3) 0.000 -0.0018(3) 0.000
Se3 0.0083(3) 0.0084(3) 0.0090(3) 0.000 -0.0010(3) 0.000
Se4 0.0081(3) 0.0072(3) 0.0115(3) 0.000 0.0020(3) 0.000
Se5 0.0093(3) 0.0093(3) 0.0069(3) 0.000 0.0003(3) 0.000
Se6 0.0145(4) 0.0100(3) 0.0095(3) 0.000 0.0013(3) 0.000
Ti1 0.0088(6) 0.0245(8) 0.0073(6) 0.000 -0.0021(5) 0.000
Ti2 0.0098(9) 0.0155(9) 0.0064(8) 0.000 0.0006(7) 0.000
Ti3 0.0074(9) 0.0314(11) 0.0053(8) 0.000 -0.0021(7) 0.000
O1 0.004(2) 0.014(2) 0.012(2) 0.000 -0.0005(19) 0.000
O2 0.008(2) 0.011(2) 0.009(2) 0.000 -0.0028(19) 0.000
O3 0.007(2) 0.009(2) 0.008(2) 0.000 0.0015(19) 0.000

loop_
_atom_type_symbol
_atom_type_description
_atom_type_scat_dispersion_real
_atom_type_scat_dispersion_imag
_atom_type_scat_source
O O 0.0106 0.0060 'International Tables Vol C Tables 4.2.6.8 and 6.1.1.4'
Ti Ti 0.2776 0.4457 'International Tables Vol C Tables 4.2.6.8 and 6.1.1.4'
Se Se -0.0929 2.2259 'International Tables Vol C Tables 4.2.6.8 and 6.1.1.4'
Ce Ce -0.2486 2.6331 'International Tables Vol C Tables 4.2.6.8 and 6.1.1.4'

loop_
_geom_angle_atom_site_label_1
_geom_angle_atom_site_label_2
_geom_angle_atom_site_label_3
_geom_angle
_geom_angle_site_symmetry_1
_geom_angle_site_symmetry_3
_geom_angle_publ_flag
O3 Ce1 O3 109.29(19) 7_546 7_556 ?
O3 Ce1 O1 73.82(13) 7_546 5_556 ?
O3 Ce1 O1 73.82(13) 7_556 5_556 ?
O3 Ce1 Se4 150.09(12) 7_546 7_556 ?
O3 Ce1 Se4 80.09(10) 7_556 7_556 ?
O1 Ce1 Se4 135.48(5) 5_556 7_556 ?
O3 Ce1 Se4 80.09(10) 7_546 7_546 ?
O3 Ce1 Se4 150.09(12) 7_556 7_546 ?
O1 Ce1 Se4 135.48(5) 5_556 7_546 ?
Se4 Ce1 Se4 79.13(2) 7_556 7_546 ?
O3 Ce1 Se1 74.34(11) 7_546 . ?
O3 Ce1 Se1 74.34(11) 7_556 . ?
O1 Ce1 Se1 123.41(12) 5_556 . ?
Se4 Ce1 Se1 81.49(3) 7_556 . ?
Se4 Ce1 Se1 81.49(3) 7_546 . ?
O3 Ce1 Se5 140.65(12) 7_546 7_556 ?
O3 Ce1 Se5 76.70(11) 7_556 7_556 ?
O1 Ce1 Se5 70.78(9) 5_556 7_556 ?
Se4 Ce1 Se5 68.46(3) 7_556 7_556 ?
Se4 Ce1 Se5 114.61(3) 7_546 7_556 ?
Se1 Ce1 Se5 141.198(13) . 7_556 ?
O3 Ce1 Se5 76.70(11) 7_546 7_546 ?
O3 Ce1 Se5 140.65(12) 7_556 7_546 ?
O1 Ce1 Se5 70.78(9) 5_556 7_546 ?
Se4 Ce1 Se5 114.61(3) 7_556 7_546 ?
Se4 Ce1 Se5 68.46(3) 7_546 7_546 ?
Se1 Ce1 Se5 141.198(13) . 7_546 ?
Se5 Ce1 Se5 75.92(2) 7_556 7_546 ?
O3 Ce1 Ti3 93.05(12) 7_546 1_556 ?
O3 Ce1 Ti3 93.05(12) 7_556 1_556 ?
O1 Ce1 Ti3 34.06(11) 5_556 1_556 ?
Se4 Ce1 Ti3 115.25(2) 7_556 1_556 ?
Se4 Ce1 Ti3 115.25(2) 7_546 1_556 ?
Se1 Ce1 Ti3 157.47(2) . 1_556 ?
Se5 Ce1 Ti3 47.629(15) 7_556 1_556 ?
Se5 Ce1 Ti3 47.629(15) 7_546 1_556 ?
O3 Ce1 Ti2 29.05(11) 7_546 1_545 ?
O3 Ce1 Ti2 90.24(10) 7_556 1_545 ?
O1 Ce1 Ti2 88.37(10) 5_556 1_545 ?
Se4 Ce1 Ti2 127.60(2) 7_556 1_545 ?
Se4 Ce1 Ti2 85.65(2) 7_546 1_545 ?
Se1 Ce1 Ti2 46.581(15) . 1_545 ?
Se5 Ce1 Ti2 157.704(19) 7_556 1_545 ?
Se5 Ce1 Ti2 105.24(2) 7_546 1_545 ?
Ti3 Ce1 Ti2 116.619(15) 1_556 1_545 ?
O3 Ce1 Ti2 90.24(10) 7_546 . ?
O3 Ce1 Ti2 29.05(11) 7_556 . ?
O1 Ce1 Ti2 88.37(10) 5_556 . ?
Se4 Ce1 Ti2 85.65(2) 7_556 . ?
Se4 Ce1 Ti2 127.60(2) 7_546 . ?
Se1 Ce1 Ti2 46.581(15) . . ?
Se5 Ce1 Ti2 105.238(19) 7_556 . ?
Se5 Ce1 Ti2 157.704(19) 7_546 . ?
Ti3 Ce1 Ti2 116.619(15) 1_556 . ?
Ti2 Ce1 Ti2 65.159(19) 1_545 . ?
O3 Ce1 Ce1 35.35(10) 7_546 1_545 ?
O3 Ce1 Ce1 144.65(10) 7_556 1_545 ?
O1 Ce1 Ce1 90.0 5_556 1_545 ?
Se4 Ce1 Ce1 129.563(12) 7_556 1_545 ?
Se4 Ce1 Ce1 50.437(12) 7_546 1_545 ?
Se1 Ce1 Ce1 90.0 . 1_545 ?
Se5 Ce1 Ce1 127.958(12) 7_556 1_545 ?
Se5 Ce1 Ce1 52.042(12) 7_546 1_545 ?
Ti3 Ce1 Ce1 90.0 1_556 1_545 ?
Ti2 Ce1 Ce1 57.420(10) 1_545 1_545 ?
Ti2 Ce1 Ce1 122.580(10) . 1_545 ?
O2 Ce2 O2 106.76(18) 7_556 7_546 ?
O2 Ce2 O2 73.40(13) 7_556 . ?
O2 Ce2 O2 73.40(13) 7_546 . ?
O2 Ce2 Se4 143.83(11) 7_556 7_546 ?
O2 Ce2 Se4 76.80(10) 7_546 7_546 ?
O2 Ce2 Se4 138.63(3) . 7_546 ?
O2 Ce2 Se4 76.80(10) 7_556 7_556 ?
O2 Ce2 Se4 143.83(11) 7_546 7_556 ?
O2 Ce2 Se4 138.63(3) . 7_556 ?
Se4 Ce2 Se4 80.36(3) 7_546 7_556 ?
O2 Ce2 Se3 139.25(11) 7_556 7_546 ?
O2 Ce2 Se3 76.05(10) 7_546 7_546 ?
O2 Ce2 Se3 68.57(8) . 7_546 ?
Se4 Ce2 Se3 76.91(2) 7_546 7_546 ?
Se4 Ce2 Se3 125.19(3) 7_556 7_546 ?
O2 Ce2 Se3 76.05(10) 7_556 7_556 ?
O2 Ce2 Se3 139.25(11) 7_546 7_556 ?
O2 Ce2 Se3 68.57(8) . 7_556 ?
Se4 Ce2 Se3 125.19(3) 7_546 7_556 ?
Se4 Ce2 Se3 76.91(2) 7_556 7_556 ?
Se3 Ce2 Se3 76.95(3) 7_546 7_556 ?
O2 Ce2 Se6 70.91(11) 7_556 5_656 ?
O2 Ce2 Se6 70.91(11) 7_546 5_656 ?
O2 Ce2 Se6 118.14(11) . 5_656 ?
Se4 Ce2 Se6 76.86(2) 7_546 5_656 ?
Se4 Ce2 Se6 76.86(2) 7_556 5_656 ?
Se3 Ce2 Se6 141.524(13) 7_546 5_656 ?
Se3 Ce2 Se6 141.524(13) 7_556 5_656 ?
O2 Ce2 Ti1 91.90(12) 7_556 . ?
O2 Ce2 Ti1 91.90(12) 7_546 . ?
O2 Ce2 Ti1 31.79(11) . . ?
Se4 Ce2 Ti1 124.21(3) 7_546 . ?
Se4 Ce2 Ti1 124.21(3) 7_556 . ?
Se3 Ce2 Ti1 47.52(2) 7_546 . ?
Se3 Ce2 Ti1 47.52(2) 7_556 . ?
Se6 Ce2 Ti1 149.92(3) 5_656 . ?
O2 Ce2 Ti1 27.37(10) 7_556 7_556 ?
O2 Ce2 Ti1 87.87(10) 7_546 7_556 ?
O2 Ce2 Ti1 85.97(10) . 7_556 ?
Se4 Ce2 Ti1 121.07(3) 7_546 7_556 ?
Se4 Ce2 Ti1 80.33(3) 7_556 7_556 ?
Se3 Ce2 Ti1 152.77(3) 7_546 7_556 ?
Se3 Ce2 Ti1 103.27(3) 7_556 7_556 ?
Se6 Ce2 Ti1 44.60(2) 5_656 7_556 ?
Ti1 Ce2 Ti1 112.67(3) . 7_556 ?
O2 Ce2 Ti1 87.87(10) 7_556 7_546 ?
O2 Ce2 Ti1 27.37(10) 7_546 7_546 ?
O2 Ce2 Ti1 85.97(10) . 7_546 ?
Se4 Ce2 Ti1 80.33(3) 7_546 7_546 ?
Se4 Ce2 Ti1 121.07(3) 7_556 7_546 ?
Se3 Ce2 Ti1 103.27(3) 7_546 7_546 ?
Se3 Ce2 Ti1 152.77(3) 7_556 7_546 ?
Se6 Ce2 Ti1 44.60(2) 5_656 7_546 ?
Ti1 Ce2 Ti1 112.67(3) . 7_546 ?
Ti1 Ce2 Ti1 64.02(3) 7_556 7_546 ?
O2 Ce2 Ce2 36.62(9) 7_556 1_565 ?
O2 Ce2 Ce2 143.38(9) 7_546 1_565 ?
O2 Ce2 Ce2 90.0 . 1_565 ?
Se4 Ce2 Ce2 130.180(14) 7_546 1_565 ?
Se4 Ce2 Ce2 49.820(14) 7_556 1_565 ?
Se3 Ce2 Ce2 128.475(13) 7_546 1_565 ?
Se3 Ce2 Ce2 51.525(13) 7_556 1_565 ?
Se6 Ce2 Ce2 90.0 5_656 1_565 ?
Ti1 Ce2 Ce2 90.0 . 1_565 ?
Ti1 Ce2 Ce2 57.991(15) 7_556 1_565 ?
Ti1 Ce2 Ce2 122.009(14) 7_546 1_565 ?
O1 Ce3 O1 106.40(18) 3_545 3 ?
O1 Ce3 O3 72.07(13) 3_545 . ?
O1 Ce3 O3 72.07(13) 3 . ?
O1 Ce3 Se2 136.41(12) 3_545 3 ?
O1 Ce3 Se2 74.38(11) 3 3 ?
O3 Ce3 Se2 141.607(14) . 3 ?
O1 Ce3 Se2 74.38(11) 3_545 3_545 ?
O1 Ce3 Se2 136.41(12) 3 3_545 ?
O3 Ce3 Se2 141.607(14) . 3_545 ?
Se2 Ce3 Se2 76.70(3) 3 3_545 ?
O1 Ce3 Se5 70.70(11) 3_545 5_655 ?
O1 Ce3 Se5 70.70(11) 3 5_655 ?
O3 Ce3 Se5 115.59(11) . 5_655 ?
Se2 Ce3 Se5 68.73(3) 3 5_655 ?
Se2 Ce3 Se5 68.73(3) 3_545 5_655 ?
O1 Ce3 Se3 126.80(9) 3_545 5_656 ?
O1 Ce3 Se3 126.80(9) 3 5_656 ?
O3 Ce3 Se3 121.57(11) . 5_656 ?
Se2 Ce3 Se3 67.21(2) 3 5_656 ?
Se2 Ce3 Se3 67.21(2) 3_545 5_656 ?
Se5 Ce3 Se3 122.85(3) 5_655 5_656 ?
O1 Ce3 Se1 136.29(12) 3_545 3 ?
O1 Ce3 Se1 76.18(11) 3 3 ?
O3 Ce3 Se1 67.40(9) . 3 ?
Se2 Ce3 Se1 86.99(3) 3 3 ?
Se2 Ce3 Se1 133.85(3) 3_545 3 ?
Se5 Ce3 Se1 142.981(12) 5_655 3 ?
Se3 Ce3 Se1 66.66(2) 5_656 3 ?
O1 Ce3 Se1 76.18(11) 3_545 3_545 ?
O1 Ce3 Se1 136.29(12) 3 3_545 ?
O3 Ce3 Se1 67.40(9) . 3_545 ?
Se2 Ce3 Se1 133.85(3) 3 3_545 ?
Se2 Ce3 Se1 86.99(3) 3_545 3_545 ?
Se5 Ce3 Se1 142.981(12) 5_655 3_545 ?
Se3 Ce3 Se1 66.66(2) 5_656 3_545 ?
Se1 Ce3 Se1 73.81(2) 3 3_545 ?
O1 Ce3 Ti2 90.11(12) 3_545 3_545 ?
O1 Ce3 Ti2 90.11(12) 3 3_545 ?
O3 Ce3 Ti2 31.11(11) . 3_545 ?
Se2 Ce3 Ti2 133.235(19) 3 3_545 ?
Se2 Ce3 Ti2 133.235(19) 3_545 3_545 ?
Se5 Ce3 Ti2 146.69(2) 5_655 3_545 ?
Se3 Ce3 Ti2 90.46(3) 5_656 3_545 ?
Se1 Ce3 Ti2 46.264(15) 3 3_545 ?
Se1 Ce3 Ti2 46.263(15) 3_545 3_545 ?
O1 Ce3 Ti3 27.58(11) 3_545 3_545 ?
O1 Ce3 Ti3 86.86(10) 3 3_545 ?
O3 Ce3 Ti3 83.39(10) . 3_545 ?
Se2 Ce3 Ti3 112.93(2) 3 3_545 ?
Se2 Ce3 Ti3 75.24(2) 3_545 3_545 ?
Se5 Ce3 Ti3 44.435(16) 5_655 3_545 ?
Se3 Ce3 Ti3 141.427(16) 5_656 3_545 ?
Se1 Ce3 Ti3 149.467(19) 3 3_545 ?
Se1 Ce3 Ti3 103.753(19) 3_545 3_545 ?
Ti2 Ce3 Ti3 109.809(16) 3_545 3_545 ?
O1 Ce3 Ti3 86.86(10) 3_545 3 ?
O1 Ce3 Ti3 27.58(11) 3 3 ?
O3 Ce3 Ti3 83.39(10) . 3 ?
Se2 Ce3 Ti3 75.24(2) 3 3 ?
Se2 Ce3 Ti3 112.93(2) 3_545 3 ?
Se5 Ce3 Ti3 44.435(16) 5_655 3 ?
Se3 Ce3 Ti3 141.427(16) 5_656 3 ?
Se1 Ce3 Ti3 103.753(19) 3 3 ?
Se1 Ce3 Ti3 149.467(19) 3_545 3 ?
Ti2 Ce3 Ti3 109.809(16) 3_545 3 ?
Ti3 Ce3 Ti3 62.563(19) 3_545 3 ?
Se2 Ce4 Se2 83.76(3) 7_545 7 ?
Se2 Ce4 Se4 120.60(3) 7_545 . ?
Se2 Ce4 Se4 120.60(3) 7 . ?
Se2 Ce4 Se6 93.99(3) 7_545 3_445 ?
Se2 Ce4 Se6 155.77(3) 7 3_445 ?
Se4 Ce4 Se6 81.25(3) . 3_445 ?
Se2 Ce4 Se6 155.77(3) 7_545 3_455 ?
Se2 Ce4 Se6 93.99(3) 7 3_455 ?
Se4 Ce4 Se6 81.25(3) . 3_455 ?
Se6 Ce4 Se6 78.23(3) 3_445 3_455 ?
Se2 Ce4 Se5 71.00(3) 7_545 . ?
Se2 Ce4 Se5 71.00(3) 7 . ?
Se4 Ce4 Se5 69.08(4) . . ?
Se6 Ce4 Se5 131.02(2) 3_445 . ?
Se6 Ce4 Se5 131.02(2) 3_455 . ?
Se2 Ce4 Se6 76.45(3) 7_545 5_655 ?
Se2 Ce4 Se6 76.45(3) 7 5_655 ?
Se4 Ce4 Se6 155.21(3) . 5_655 ?
Se6 Ce4 Se6 79.57(3) 3_445 5_655 ?
Se6 Ce4 Se6 79.57(3) 3_455 5_655 ?
Se5 Ce4 Se6 135.72(3) . 5_655 ?
Se2 Ce4 Ce4 131.881(16) 7_545 1_565 ?
Se2 Ce4 Ce4 48.119(16) 7 1_565 ?
Se4 Ce4 Ce4 90.0 . 1_565 ?
Se6 Ce4 Ce4 129.113(15) 3_445 1_565 ?
Se6 Ce4 Ce4 50.887(15) 3_455 1_565 ?
Se5 Ce4 Ce4 90.0 . 1_565 ?
Se6 Ce4 Ce4 90.0 5_655 1_565 ?
Se2 Ce4 Ce4 48.119(16) 7_545 1_545 ?
Se2 Ce4 Ce4 131.881(16) 7 1_545 ?
Se4 Ce4 Ce4 90.0 . 1_545 ?
Se6 Ce4 Ce4 50.887(15) 3_445 1_545 ?
Se6 Ce4 Ce4 129.113(15) 3_455 1_545 ?
Se5 Ce4 Ce4 90.0 . 1_545 ?
Se6 Ce4 Ce4 90.0 5_655 1_545 ?
Ce4 Ce4 Ce4 180.00(4) 1_565 1_545 ?
Ti2 Se1 Ti2 92.52(3) 1_545 . ?
Ti2 Se1 Ce1 77.05(3) 1_545 . ?
Ti2 Se1 Ce1 77.05(3) . . ?
Ti2 Se1 Ce3 73.36(2) 1_545 3_445 ?
Ti2 Se1 Ce3 125.54(3) . 3_445 ?
Ce1 Se1 Ce3 142.957(12) . 3_445 ?
Ti2 Se1 Ce3 125.54(3) 1_545 3_455 ?
Ti2 Se1 Ce3 73.36(2) . 3_455 ?
Ce1 Se1 Ce3 142.957(12) . 3_455 ?
Ce3 Se1 Ce3 73.81(2) 3_445 3_455 ?
Ti1 Se2 Ce4 99.75(4) . 7_545 ?
Ti1 Se2 Ce4 99.75(4) . 7 ?
Ce4 Se2 Ce4 83.76(3) 7_545 7 ?
Ti1 Se2 Ce3 106.45(3) . 3_445 ?
Ce4 Se2 Ce3 93.90(2) 7_545 3_445 ?
Ce4 Se2 Ce3 153.70(3) 7 3_445 ?
Ti1 Se2 Ce3 106.45(3) . 3_455 ?
Ce4 Se2 Ce3 153.70(3) 7_545 3_455 ?
Ce4 Se2 Ce3 93.90(2) 7 3_455 ?
Ce3 Se2 Ce3 76.70(3) 3_445 3_455 ?
Ti1 Se3 Ti1 93.07(5) 7_546 7_556 ?
Ti1 Se3 Ce2 73.13(3) 7_546 7_546 ?
Ti1 Se3 Ce2 127.80(4) 7_556 7_546 ?
Ti1 Se3 Ce2 127.80(4) 7_546 7_556 ?
Ti1 Se3 Ce2 73.13(3) 7_556 7_556 ?
Ce2 Se3 Ce2 76.95(3) 7_546 7_556 ?
Ti1 Se3 Ce3 101.86(3) 7_546 5_656 ?
Ti1 Se3 Ce3 101.86(3) 7_556 5_656 ?
Ce2 Se3 Ce3 130.00(2) 7_546 5_656 ?
Ce2 Se3 Ce3 130.00(2) 7_556 5_656 ?
Ce4 Se4 Ce2 105.60(3) . 7_546 ?
Ce4 Se4 Ce2 105.60(3) . 7_556 ?
Ce2 Se4 Ce2 80.36(3) 7_546 7_556 ?
Ce4 Se4 Ce1 100.94(3) . 7_556 ?
Ce2 Se4 Ce1 153.41(3) 7_546 7_556 ?
Ce2 Se4 Ce1 94.15(2) 7_556 7_556 ?
Ce4 Se4 Ce1 100.94(3) . 7_546 ?
Ce2 Se4 Ce1 94.15(2) 7_546 7_546 ?
Ce2 Se4 Ce1 153.41(3) 7_556 7_546 ?
Ce1 Se4 Ce1 79.13(2) 7_556 7_546 ?
Ti3 Se5 Ti3 93.54(3) 3 3_545 ?
Ti3 Se5 Ce1 71.30(2) 3 7_556 ?
Ti3 Se5 Ce1 125.15(3) 3_545 7_556 ?
Ti3 Se5 Ce1 125.15(3) 3 7_546 ?
Ti3 Se5 Ce1 71.30(2) 3_545 7_546 ?
Ce1 Se5 Ce1 75.92(2) 7_556 7_546 ?
Ti3 Se5 Ce3 79.24(3) 3 5_655 ?
Ti3 Se5 Ce3 79.24(3) 3_545 5_655 ?
Ce1 Se5 Ce3 141.991(12) 7_556 5_655 ?
Ce1 Se5 Ce3 141.991(12) 7_546 5_655 ?
Ti3 Se5 Ce4 130.643(16) 3 . ?
Ti3 Se5 Ce4 130.643(16) 3_545 . ?
Ce1 Se5 Ce4 93.42(3) 7_556 . ?
Ce1 Se5 Ce4 93.42(3) 7_546 . ?
Ce3 Se5 Ce4 87.81(4) 5_655 . ?
Ti1 Se6 Ti1 93.65(5) 3 3_545 ?
Ti1 Se6 Ce4 93.14(3) 3 3 ?
Ti1 Se6 Ce4 167.11(4) 3_545 3 ?
Ti1 Se6 Ce4 167.11(4) 3 3_545 ?
Ti1 Se6 Ce4 93.14(3) 3_545 3_545 ?
Ce4 Se6 Ce4 78.23(3) 3 3_545 ?
Ti1 Se6 Ce4 90.47(4) 3 5_655 ?
Ti1 Se6 Ce4 90.47(4) 3_545 5_655 ?
Ce4 Se6 Ce4 100.43(3) 3 5_655 ?
Ce4 Se6 Ce4 100.43(3) 3_545 5_655 ?
Ti1 Se6 Ce2 75.03(3) 3 5_656 ?
Ti1 Se6 Ce2 75.03(3) 3_545 5_656 ?
Ce4 Se6 Ce2 96.20(3) 3 5_656 ?
Ce4 Se6 Ce2 96.20(3) 3_545 5_656 ?
Ce4 Se6 Ce2 158.51(3) 5_655 5_656 ?
O2 Ti1 Se2 168.11(17) . . ?
O2 Ti1 Se6 95.04(11) . 3_445 ?
Se2 Ti1 Se6 93.09(4) . 3_445 ?
O2 Ti1 Se6 95.04(11) . 3_455 ?
Se2 Ti1 Se6 93.09(4) . 3_455 ?
Se6 Ti1 Se6 93.65(5) 3_445 3_455 ?
O2 Ti1 Se3 87.98(11) . 7_546 ?
Se2 Ti1 Se3 83.85(4) . 7_546 ?
Se6 Ti1 Se3 86.56(3) 3_445 7_546 ?
Se6 Ti1 Se3 176.94(6) 3_455 7_546 ?
O2 Ti1 Se3 87.98(11) . 7_556 ?
Se2 Ti1 Se3 83.85(4) . 7_556 ?
Se6 Ti1 Se3 176.94(6) 3_445 7_556 ?
Se6 Ti1 Se3 86.56(3) 3_455 7_556 ?
Se3 Ti1 Se3 93.07(5) 7_546 7_556 ?
O2 Ti1 Ce2 44.88(15) . . ?
Se2 Ti1 Ce2 123.23(5) . . ?
Se6 Ti1 Ce2 122.76(3) 3_445 . ?
Se6 Ti1 Ce2 122.76(3) 3_455 . ?
Se3 Ti1 Ce2 59.35(3) 7_546 . ?
Se3 Ti1 Ce2 59.35(3) 7_556 . ?
O2 Ti1 Ce2 36.29(7) . 7_556 ?
Se2 Ti1 Ce2 147.459(17) . 7_556 ?
Se6 Ti1 Ce2 106.18(4) 3_445 7_556 ?
Se6 Ti1 Ce2 60.37(3) 3_455 7_556 ?
Se3 Ti1 Ce2 122.49(5) 7_546 7_556 ?
Se3 Ti1 Ce2 76.57(3) 7_556 7_556 ?
Ce2 Ti1 Ce2 67.33(3) . 7_556 ?
O2 Ti1 Ce2 36.29(7) . 7_546 ?
Se2 Ti1 Ce2 147.459(17) . 7_546 ?
Se6 Ti1 Ce2 60.37(3) 3_445 7_546 ?
Se6 Ti1 Ce2 106.18(4) 3_455 7_546 ?
Se3 Ti1 Ce2 76.57(3) 7_546 7_546 ?
Se3 Ti1 Ce2 122.49(5) 7_556 7_546 ?
Ce2 Ti1 Ce2 67.33(3) . 7_546 ?
Ce2 Ti1 Ce2 64.02(3) 7_556 7_546 ?
O3 Ti2 O3 180.0 7_556 3_455 ?
O3 Ti2 Se1 88.24(10) 7_556 5_556 ?
O3 Ti2 Se1 91.76(10) 3_455 5_556 ?
O3 Ti2 Se1 88.24(10) 7_556 5_566 ?
O3 Ti2 Se1 91.76(10) 3_455 5_566 ?
Se1 Ti2 Se1 92.52(3) 5_556 5_566 ?
O3 Ti2 Se1 91.76(10) 7_556 1_565 ?
O3 Ti2 Se1 88.24(10) 3_455 1_565 ?
Se1 Ti2 Se1 180.00(2) 5_556 1_565 ?
Se1 Ti2 Se1 87.48(3) 5_566 1_565 ?
O3 Ti2 Se1 91.76(10) 7_556 . ?
O3 Ti2 Se1 88.24(10) 3_455 . ?
Se1 Ti2 Se1 87.48(3) 5_556 . ?
Se1 Ti2 Se1 180.0 5_566 . ?
Se1 Ti2 Se1 92.52(3) 1_565 . ?
O3 Ti2 Ce3 136.91(14) 7_556 3_455 ?
O3 Ti2 Ce3 43.09(14) 3_455 3_455 ?
Se1 Ti2 Ce3 119.62(2) 5_556 3_455 ?
Se1 Ti2 Ce3 119.62(2) 5_566 3_455 ?
Se1 Ti2 Ce3 60.38(2) 1_565 3_455 ?
Se1 Ti2 Ce3 60.38(2) . 3_455 ?
O3 Ti2 Ce3 43.09(14) 7_556 7_556 ?
O3 Ti2 Ce3 136.91(14) 3_455 7_556 ?
Se1 Ti2 Ce3 60.38(2) 5_556 7_556 ?
Se1 Ti2 Ce3 60.38(2) 5_566 7_556 ?
Se1 Ti2 Ce3 119.62(2) 1_565 7_556 ?
Se1 Ti2 Ce3 119.62(2) . 7_556 ?
Ce3 Ti2 Ce3 180.000(10) 3_455 7_556 ?
O3 Ti2 Ce1 142.83(7) 7_556 5_556 ?
O3 Ti2 Ce1 37.17(7) 3_455 5_556 ?
Se1 Ti2 Ce1 56.37(2) 5_556 5_556 ?
Se1 Ti2 Ce1 102.96(2) 5_566 5_556 ?
Se1 Ti2 Ce1 123.63(2) 1_565 5_556 ?
Se1 Ti2 Ce1 77.04(2) . 5_556 ?
Ce3 Ti2 Ce1 66.748(15) 3_455 5_556 ?
Ce3 Ti2 Ce1 113.252(15) 7_556 5_556 ?
O3 Ti2 Ce1 37.17(7) 7_556 1_565 ?
O3 Ti2 Ce1 142.83(7) 3_455 1_565 ?
Se1 Ti2 Ce1 123.63(2) 5_556 1_565 ?
Se1 Ti2 Ce1 77.04(2) 5_566 1_565 ?
Se1 Ti2 Ce1 56.37(2) 1_565 1_565 ?
Se1 Ti2 Ce1 102.96(2) . 1_565 ?
Ce3 Ti2 Ce1 113.252(15) 3_455 1_565 ?
Ce3 Ti2 Ce1 66.748(15) 7_556 1_565 ?
Ce1 Ti2 Ce1 180.0 5_556 1_565 ?
O3 Ti2 Ce1 37.17(7) 7_556 . ?
O3 Ti2 Ce1 142.83(7) 3_455 . ?
Se1 Ti2 Ce1 77.04(2) 5_556 . ?
Se1 Ti2 Ce1 123.63(2) 5_566 . ?
Se1 Ti2 Ce1 102.96(2) 1_565 . ?
Se1 Ti2 Ce1 56.37(2) . . ?
Ce3 Ti2 Ce1 113.252(15) 3_455 . ?
Ce3 Ti2 Ce1 66.748(15) 7_556 . ?
Ce1 Ti2 Ce1 114.841(19) 5_556 . ?
Ce1 Ti2 Ce1 65.159(19) 1_565 . ?
O3 Ti2 Ce1 142.83(7) 7_556 5_566 ?
O3 Ti2 Ce1 37.17(7) 3_455 5_566 ?
Se1 Ti2 Ce1 102.96(2) 5_556 5_566 ?
Se1 Ti2 Ce1 56.37(2) 5_566 5_566 ?
Se1 Ti2 Ce1 77.04(2) 1_565 5_566 ?
Se1 Ti2 Ce1 123.63(2) . 5_566 ?
Ce3 Ti2 Ce1 66.748(15) 3_455 5_566 ?
Ce3 Ti2 Ce1 113.252(15) 7_556 5_566 ?
Ce1 Ti2 Ce1 65.159(19) 5_556 5_566 ?
Ce1 Ti2 Ce1 114.841(19) 1_565 5_566 ?
Ce1 Ti2 Ce1 180.0 . 5_566 ?
O1 Ti3 O1 180.0(3) 5 . ?
O1 Ti3 Se5 90.29(10) 5 7 ?
O1 Ti3 Se5 89.71(10) . 7 ?
O1 Ti3 Se5 89.71(10) 5 3_445 ?
O1 Ti3 Se5 90.29(10) . 3_445 ?
Se5 Ti3 Se5 180.00(4) 7 3_445 ?
O1 Ti3 Se5 90.29(10) 5 7_545 ?
O1 Ti3 Se5 89.71(10) . 7_545 ?
Se5 Ti3 Se5 93.54(3) 7 7_545 ?
Se5 Ti3 Se5 86.46(3) 3_445 7_545 ?
O1 Ti3 Se5 89.71(10) 5 3_455 ?
O1 Ti3 Se5 90.29(10) . 3_455 ?
Se5 Ti3 Se5 86.46(3) 7 3_455 ?
Se5 Ti3 Se5 93.54(3) 3_445 3_455 ?
Se5 Ti3 Se5 180.00(4) 7_545 3_455 ?
O1 Ti3 Ce1 45.36(14) 5 1_554 ?
O1 Ti3 Ce1 134.64(14) . 1_554 ?
Se5 Ti3 Ce1 61.07(2) 7 1_554 ?
Se5 Ti3 Ce1 118.93(2) 3_445 1_554 ?
Se5 Ti3 Ce1 61.07(2) 7_545 1_554 ?
Se5 Ti3 Ce1 118.93(2) 3_455 1_554 ?
O1 Ti3 Ce1 134.64(14) 5 5_556 ?
O1 Ti3 Ce1 45.36(14) . 5_556 ?
Se5 Ti3 Ce1 118.93(2) 7 5_556 ?
Se5 Ti3 Ce1 61.07(2) 3_445 5_556 ?
Se5 Ti3 Ce1 118.93(2) 7_545 5_556 ?
Se5 Ti3 Ce1 61.07(2) 3_455 5_556 ?
Ce1 Ti3 Ce1 180.000(13) 1_554 5_556 ?
O1 Ti3 Ce3 35.22(6) 5 7_545 ?
O1 Ti3 Ce3 144.78(6) . 7_545 ?
Se5 Ti3 Ce3 123.68(2) 7 7_545 ?
Se5 Ti3 Ce3 56.32(2) 3_445 7_545 ?
Se5 Ti3 Ce3 78.34(2) 7_545 7_545 ?
Se5 Ti3 Ce3 101.66(2) 3_455 7_545 ?
Ce1 Ti3 Ce3 66.718(15) 1_554 7_545 ?
Ce1 Ti3 Ce3 113.282(15) 5_556 7_545 ?
O1 Ti3 Ce3 144.78(6) 5 3_455 ?
O1 Ti3 Ce3 35.22(6) . 3_455 ?
Se5 Ti3 Ce3 56.32(2) 7 3_455 ?
Se5 Ti3 Ce3 123.68(2) 3_445 3_455 ?
Se5 Ti3 Ce3 101.66(2) 7_545 3_455 ?
Se5 Ti3 Ce3 78.34(2) 3_455 3_455 ?
Ce1 Ti3 Ce3 113.282(15) 1_554 3_455 ?
Ce1 Ti3 Ce3 66.718(15) 5_556 3_455 ?
Ce3 Ti3 Ce3 180.000(10) 7_545 3_455 ?
O1 Ti3 Ce3 35.22(6) 5 7 ?
O1 Ti3 Ce3 144.78(6) . 7 ?
Se5 Ti3 Ce3 78.34(2) 7 7 ?
Se5 Ti3 Ce3 101.66(2) 3_445 7 ?
Se5 Ti3 Ce3 123.68(2) 7_545 7 ?
Se5 Ti3 Ce3 56.32(2) 3_455 7 ?
Ce1 Ti3 Ce3 66.718(15) 1_554 7 ?
Ce1 Ti3 Ce3 113.282(15) 5_556 7 ?
Ce3 Ti3 Ce3 62.563(19) 7_545 7 ?
Ce3 Ti3 Ce3 117.437(19) 3_455 7 ?
O1 Ti3 Ce3 144.78(6) 5 3_445 ?
O1 Ti3 Ce3 35.22(6) . 3_445 ?
Se5 Ti3 Ce3 101.66(2) 7 3_445 ?
Se5 Ti3 Ce3 78.34(2) 3_445 3_445 ?
Se5 Ti3 Ce3 56.32(2) 7_545 3_445 ?
Se5 Ti3 Ce3 123.68(2) 3_455 3_445 ?
Ce1 Ti3 Ce3 113.282(15) 1_554 3_445 ?
Ce1 Ti3 Ce3 66.718(15) 5_556 3_445 ?
Ce3 Ti3 Ce3 117.437(19) 7_545 3_445 ?
Ce3 Ti3 Ce3 62.563(19) 3_455 3_445 ?
Ce3 Ti3 Ce3 180.000(10) 7 3_445 ?
Ti3 O1 Ce3 117.20(14) . 3_455 ?
Ti3 O1 Ce3 117.20(14) . 3_445 ?
Ce3 O1 Ce3 106.40(18) 3_455 3_445 ?
Ti3 O1 Ce1 100.6(2) . 5_556 ?
Ce3 O1 Ce1 107.26(14) 3_455 5_556 ?
Ce3 O1 Ce1 107.26(14) 3_445 5_556 ?
Ti1 O2 Ce2 116.34(14) . 7_556 ?
Ti1 O2 Ce2 116.34(14) . 7_546 ?
Ce2 O2 Ce2 106.76(18) 7_556 7_546 ?
Ti1 O2 Ce2 103.3(2) . . ?
Ce2 O2 Ce2 106.60(13) 7_556 . ?
Ce2 O2 Ce2 106.60(13) 7_546 . ?
Ti2 O3 Ce1 113.78(14) 3_545 7_546 ?
Ti2 O3 Ce1 113.78(14) 3_545 7_556 ?
Ce1 O3 Ce1 109.29(19) 7_546 7_556 ?
Ti2 O3 Ce3 105.8(2) 3_545 . ?
Ce1 O3 Ce3 106.83(13) 7_546 . ?
Ce1 O3 Ce3 106.83(13) 7_556 . ?

loop_
_geom_bond_atom_site_label_1
_geom_bond_atom_site_label_2
_geom_bond_distance
_geom_bond_site_symmetry_2
_geom_bond_publ_flag
Ce1 O3 2.374(3) 7_546 ?
Ce1 O3 2.374(3) 7_556 ?
Ce1 O1 2.466(5) 5_556 ?
Ce1 Se4 3.0395(7) 7_556 ?
Ce1 Se4 3.0395(7) 7_546 ?
Ce1 Se1 3.0717(10) . ?
Ce1 Se5 3.1475(8) 7_556 ?
Ce1 Se5 3.1475(8) 7_546 ?
Ce1 Ti3 3.4065(10) 1_556 ?
Ce1 Ti2 3.5953(8) 1_545 ?
Ce1 Ti2 3.5953(8) . ?
Ce1 Ce1 3.8719(8) 1_545 ?
Ce2 O2 2.412(3) 7_556 ?
Ce2 O2 2.412(3) 7_546 ?
Ce2 O2 2.510(5) . ?
Ce2 Se4 3.0006(8) 7_546 ?
Ce2 Se4 3.0006(8) 7_556 ?
Ce2 Se3 3.1116(8) 7_546 ?
Ce2 Se3 3.1116(8) 7_556 ?
Ce2 Se6 3.2864(12) 5_656 ?
Ce2 Ti1 3.4611(15) . ?
Ce2 Ti1 3.6523(14) 7_556 ?
Ce2 Ti1 3.6523(14) 7_546 ?
Ce2 Ce2 3.8719(8) 1_565 ?
Ce3 O1 2.418(3) 3_545 ?
Ce3 O1 2.418(3) 3 ?
Ce3 O3 2.523(5) . ?
Ce3 Se2 3.1202(9) 3 ?
Ce3 Se2 3.1202(9) 3_545 ?
Ce3 Se5 3.1582(10) 5_655 ?
Ce3 Se3 3.2012(12) 5_656 ?
Ce3 Se1 3.2240(8) 3 ?
Ce3 Se1 3.2240(8) 3_545 ?
Ce3 Ti2 3.5533(11) 3_545 ?
Ce3 Ti3 3.7284(9) 3_545 ?
Ce3 Ti3 3.7284(9) 3 ?
Ce4 Se2 2.8999(9) 7_545 ?
Ce4 Se2 2.8999(9) 7 ?
Ce4 Se4 2.9406(12) . ?
Ce4 Se6 3.0688(9) 3_445 ?
Ce4 Se6 3.0688(9) 3_455 ?
Ce4 Se5 3.1896(12) . ?
Ce4 Se6 3.2158(14) 5_655 ?
Ce4 Ce4 3.8719(8) 1_565 ?
Ce4 Ce4 3.8719(8) 1_545 ?
Se1 Ti2 2.6796(6) 1_545 ?
Se1 Ti2 2.6796(6) . ?
Se1 Ce3 3.2240(8) 3_445 ?
Se1 Ce3 3.2240(8) 3_455 ?
Se2 Ti1 2.5686(17) . ?
Se2 Ce4 2.8999(9) 7_545 ?
Se2 Ce4 2.8999(9) 7 ?
Se2 Ce3 3.1202(9) 3_445 ?
Se2 Ce3 3.1202(9) 3_455 ?
Se3 Ti1 2.6674(12) 7_546 ?
Se3 Ti1 2.6674(12) 7_556 ?
Se3 Ce2 3.1116(8) 7_546 ?
Se3 Ce2 3.1116(8) 7_556 ?
Se3 Ce3 3.2012(12) 5_656 ?
Se4 Ce2 3.0006(8) 7_546 ?
Se4 Ce2 3.0006(8) 7_556 ?
Se4 Ce1 3.0395(8) 7_556 ?
Se4 Ce1 3.0395(7) 7_546 ?
Se5 Ti3 2.6570(6) 3 ?
Se5 Ti3 2.6570(6) 3_545 ?
Se5 Ce1 3.1475(8) 7_556 ?
Se5 Ce1 3.1475(8) 7_546 ?
Se5 Ce3 3.1582(10) 5_655 ?
Se6 Ti1 2.6547(11) 3 ?
Se6 Ti1 2.6547(11) 3_545 ?
Se6 Ce4 3.0688(10) 3 ?
Se6 Ce4 3.0688(9) 3_545 ?
Se6 Ce4 3.2158(14) 5_655 ?
Se6 Ce2 3.2864(12) 5_656 ?
Ti1 O2 1.874(5) . ?
Ti1 Se6 2.6547(11) 3_445 ?
Ti1 Se6 2.6547(11) 3_455 ?
Ti1 Se3 2.6674(12) 7_546 ?
Ti1 Se3 2.6674(12) 7_556 ?
Ti1 Ce2 3.6524(14) 7_556 ?
Ti1 Ce2 3.6523(14) 7_546 ?
Ti2 O3 1.908(5) 7_556 ?
Ti2 O3 1.908(5) 3_455 ?
Ti2 Se1 2.6796(6) 5_556 ?
Ti2 Se1 2.6796(6) 5_566 ?
Ti2 Se1 2.6796(6) 1_565 ?
Ti2 Ce3 3.5533(11) 3_455 ?
Ti2 Ce3 3.5533(11) 7_556 ?
Ti2 Ce1 3.5953(8) 5_556 ?
Ti2 Ce1 3.5953(8) 1_565 ?
Ti2 Ce1 3.5953(8) 5_566 ?
Ti3 O1 1.941(5) 5 ?
Ti3 O1 1.941(5) . ?
Ti3 Se5 2.6570(6) 7 ?
Ti3 Se5 2.6570(6) 3_445 ?
Ti3 Se5 2.6570(6) 7_545 ?
Ti3 Se5 2.6570(6) 3_455 ?
Ti3 Ce1 3.4065(10) 1_554 ?
Ti3 Ce1 3.4065(10) 5_556 ?
Ti3 Ce3 3.7284(9) 7_545 ?
Ti3 Ce3 3.7284(9) 3_455 ?
Ti3 Ce3 3.7284(9) 7 ?
Ti3 Ce3 3.7284(9) 3_445 ?
O1 Ce3 2.418(3) 3_455 ?
O1 Ce3 2.418(3) 3_445 ?
O1 Ce1 2.466(5) 5_556 ?
O2 Ce2 2.412(3) 7_556 ?
O2 Ce2 2.412(3) 7_546 ?
O3 Ti2 1.908(5) 3_545 ?
O3 Ce1 2.374(3) 7_546 ?
O3 Ce1 2.374(3) 7_556 ?
